data_2013049
loop_
_publ_author_name
'Binbrek, Omar S.'
'Torrie, Bruce H.'
'Swainson, Ian P.'

_publ_section_title
;
 Neutron powder-profile study of chlorofluoromethane
;
_journal_issue 11
_journal_name_full 'Acta Crystallographica Section C'
_journal_page_first o672
_journal_page_last o674
_journal_paper_doi 10.1107/S0108270102017328
_journal_volume 58
_journal_year 2002
_chemical_formula_iupac 'C H2 Cl F'
_chemical_formula_moiety 'C H2 Cl F'
_chemical_formula_structural 'C H2 Cl F'
_chemical_formula_sum 'C H2 Cl F'
_chemical_formula_weight 68.48
_chemical_melting_point 140.2
_chemical_name_common 'HCFC 31'
_chemical_name_systematic
;
Chlorofluoromethane
;
_space_group_IT_number 4
_symmetry_cell_setting monoclinic
_symmetry_space_group_name_Hall 'P 2yb'
_symmetry_space_group_name_H-M 'P 1 21 1'
_cell_angle_alpha 90
_cell_angle_beta 108.205(7)
_cell_angle_gamma 90
_cell_formula_units_Z 2
_cell_length_a 6.7676(6)
_cell_length_b 4.1477(3)
_cell_length_c 5.0206(5)
_cell_measurement_temperature 30
_cell_measurement_theta_max 58.5
_cell_measurement_theta_min 2.5
_cell_volume 133.87(2)
_computing_cell_refinement 'CRYSFIRE (Shirley, 1999)'
_computing_data_collection 'local program'
_computing_data_reduction 'GENIE (Rutherford Appleton Laboratory, 1986)'
_computing_molecular_graphics GSAS
_computing_publication_material GSAS
_computing_structure_refinement 'GSAS (Larson & Von Dreele, 1989)'
_computing_structure_solution 'packing program (Williams, 1981)'
_diffrn_ambient_temperature 295
_diffrn_measurement_device_type DUALSPEC
_diffrn_radiation_monochromator Si(531)
_diffrn_radiation_probe neutron
_diffrn_radiation_wavelength 1.32790(4)
_exptl_absorpt_correction_type none
_exptl_crystal_density_diffrn 1.699
_exptl_crystal_density_meas ?
_exptl_crystal_density_method 'not measured'
_refine_ls_extinction_method none
_refine_ls_goodness_of_fit_all 1.71
_refine_ls_hydrogen_treatment noref
_refine_ls_matrix_type fullcycle
_refine_ls_number_parameters 35
_refine_ls_shift/su_max 0.03
_refine_ls_shift/su_mean 0.01
_refine_ls_structure_factor_coef Inet
_refine_ls_weighting_scheme calc
_cod_data_source_file sk1582.cif
_cod_data_source_block I
_cod_depositor_comments
;
The following automatic conversions were performed:

'_exptl_crystal_density_meas' value 'not measured' was changed to '?'
- the value is perceived as not measured.

Automatic conversion script
Id: cif_fix_values 3008 2015-01-20 13:52:24Z robertas 
;
_cod_original_cell_volume 133.88(2)
_cod_original_sg_symbol_H-M 'P 21'
_cod_database_code 2013049

loop_
_symmetry_equiv_pos_site_id
_symmetry_equiv_pos_as_xyz
1 x,y,z
2 -x,y+1/2,-z

loop_
_atom_site_label
_atom_site_fract_x
_atom_site_fract_y
_atom_site_fract_z
_atom_site_U_iso_or_equiv
_atom_site_thermal_displace_type
_atom_site_occupancy
C1 0.1916(12) -0.1398(13) 0.3506(17) 0.0082(15) Uiso 1.0
H2 0.150(3) -0.3911(19) 0.292(3) 0.020(4) Uiso 1.0
H3 0.265(2) -0.106(2) 0.572(3) 0.028(4) Uiso 1.0
Cl4 0.3661(7) -0.0061(11) 0.1699(10) 0.0077(11) Uiso 1.0
F5 0.0140(12) 0.0425(17) 0.2628(17) 0.014(2) Uiso 1.0

loop_
_atom_type_symbol
_atom_type_scat_source
C GSAS
H GSAS
Cl GSAS
F GSAS

loop_
_diffrn_radiation_type
neutron

loop_
_geom_angle_atom_site_label_1
_geom_angle_atom_site_label_2
_geom_angle_atom_site_label_3
_geom_angle_site_symmetry_3
_geom_angle
_geom_angle_publ_flag
H2 C1 H3 . 113.5(12) yes
H2 C1 Cl4 . 108.1(10) yes
H2 C1 F5 . 108.3(11) yes
H3 C1 Cl4 . 108.6(9) yes
H3 C1 F5 . 109.6(5) yes
Cl4 C1 F5 . 108.5(5) yes
C1 Cl4 Cl4 2_645 125.9(3) yes
C1 Cl4 Cl4 2_655 161.7(3) yes

loop_
_geom_bond_atom_site_label_1
_geom_bond_atom_site_label_2
_geom_bond_site_symmetry_2
_geom_bond_distance
_geom_bond_publ_flag
C1 H2 . 1.095(13) yes
C1 H3 . 1.078(19) yes
C1 Cl4 . 1.787(9) yes
C1 F5 . 1.371(10) yes
Cl4 Cl4 2_645 3.526(8) yes
Cl4 Cl4 2_655 3.526(8) yes

loop_
_geom_hbond_atom_site_label_D
_geom_hbond_atom_site_label_H
_geom_hbond_atom_site_label_A
_geom_hbond_site_symmetry_A
_geom_hbond_distance_DH
_geom_hbond_distance_HA
_geom_hbond_distance_DA
_geom_hbond_angle_DHA
C1 H2 F5 1_545 1.095(13) 2.512(14) 3.579(10) 164.5(13)
C1 H2 F5 2_545 1.095(13) 2.67(2) 3.237(11) 111.5(10)
C1 H3 Cl4 1_556 1.078(19) 2.891(16) 3.948(9) 167.5(5)
C1 H3 Cl4 2_646 1.078(19) 2.940(14) 3.544(9) 115.8(9)
C1 H2 Cl4 1_545 1.095(13) 3.094(12) 3.975(7) 137.9(12)
